data_4510513
loop_
_publ_author_name
'Phukan, Nithi'
'Baruah, Jubaraj B.'

_publ_section_title
;
 Polymorphs of 1-(5-Methylthiazol-2-yl)-3-phenylthiourea and Various
 Anion-Assisted Assemblies of Two Positional Isomers
;
_journal_issue 5
_journal_name_full 'Crystal Growth &amp; Design'
_journal_page_first 2640
_journal_paper_doi 10.1021/cg5003379
_journal_volume 14
_journal_year 2014
_chemical_formula_sum 'C11 H14 N3 O4 P S2'
_chemical_formula_weight 347.34
_chemical_name_systematic
; 
 ? 
;
_space_group_IT_number 15
_symmetry_cell_setting monoclinic
_symmetry_space_group_name_Hall '-C 2yc'
_symmetry_space_group_name_H-M 'C 1 2/c 1'
_atom_sites_solution_hydrogens geom
_atom_sites_solution_primary direct
_atom_sites_solution_secondary difmap
_audit_creation_method SHELXL-97
_cell_angle_alpha 90.00
_cell_angle_beta 100.777(13)
_cell_angle_gamma 90.00
_cell_formula_units_Z 8
_cell_length_a 11.6810(19)
_cell_length_b 8.5182(19)
_cell_length_c 30.608(6)
_cell_measurement_temperature 296(2)
_cell_volume 2991.8(10)
_computing_structure_refinement 'SHELXL-97 (Sheldrick, 1997)'
_computing_structure_solution 'SHELXS-97 (Sheldrick, 1990)'
_diffrn_ambient_temperature 296(2)
_diffrn_measured_fraction_theta_full 0.984
_diffrn_measured_fraction_theta_max 0.984
_diffrn_radiation_monochromator graphite
_diffrn_radiation_source 'fine-focus sealed tube'
_diffrn_radiation_type MoK\a
_diffrn_radiation_wavelength 0.71073
_diffrn_reflns_av_R_equivalents 0.0839
_diffrn_reflns_av_sigmaI/netI 0.0795
_diffrn_reflns_limit_h_max 14
_diffrn_reflns_limit_h_min -9
_diffrn_reflns_limit_k_max 10
_diffrn_reflns_limit_k_min -8
_diffrn_reflns_limit_l_max 36
_diffrn_reflns_limit_l_min -35
_diffrn_reflns_number 10948
_diffrn_reflns_theta_full 25.24
_diffrn_reflns_theta_max 25.24
_diffrn_reflns_theta_min 1.35
_exptl_absorpt_coefficient_mu 0.481
_exptl_absorpt_correction_T_max .944
_exptl_absorpt_correction_T_min .871
_exptl_absorpt_correction_type multi-scan
_exptl_absorpt_process_details multi-scan
_exptl_crystal_colour colorless
_exptl_crystal_density_diffrn 1.542
_exptl_crystal_density_method 'not measured'
_exptl_crystal_description block
_exptl_crystal_F_000 1440
_exptl_crystal_size_max .32
_exptl_crystal_size_mid .24
_exptl_crystal_size_min .12
_refine_diff_density_max 0.286
_refine_diff_density_min -0.421
_refine_diff_density_rms 0.065
_refine_ls_extinction_method none
_refine_ls_goodness_of_fit_ref 1.012
_refine_ls_hydrogen_treatment mixed
_refine_ls_matrix_type full
_refine_ls_number_parameters 208
_refine_ls_number_reflns 2666
_refine_ls_number_restraints 5
_refine_ls_restrained_S_all 1.013
_refine_ls_R_factor_all 0.0812
_refine_ls_R_factor_gt 0.0469
_refine_ls_shift/su_max 0.001
_refine_ls_shift/su_mean 0.000
_refine_ls_structure_factor_coef Fsqd
_refine_ls_weighting_details 'calc w=1/[\s^2^(Fo^2^)+(0.0100P)^2^+3.1813P] where P=(Fo^2^+2Fc^2^)/3'
_refine_ls_weighting_scheme calc
_refine_ls_wR_factor_gt 0.0764
_refine_ls_wR_factor_ref 0.0823
_reflns_number_gt 1434
_reflns_number_total 2666
_reflns_threshold_expression >2sigma(I)
_cod_data_source_file 6a.cif
_cod_data_source_block 6a
_cod_depositor_comments
;
The following automatic conversions were performed:

'_symmetry_cell_setting' value 'Monoclinic' changed to 'monoclinic'
according to
/usr/data/users/saulius/crontab/automatic-downloads/rss-feeds/ACS/lib/dictionaries/cif_core.dic
dictionary named 'cif_core.dic' version 2.4.2 from 2011-04-26.

Automatic conversion script
Id: cif_fix_values 2281 2013-09-26 08:29:07Z andrius 

 Adding full bibliography for 4510508--4510523.cif.
;
_cod_original_sg_symbol_H-M 'C2/c  '
_cod_database_code 4510513

loop_
_symmetry_equiv_pos_as_xyz
'x, y, z'
'-x, y, -z+1/2'
'x+1/2, y+1/2, z'
'-x+1/2, y+1/2, -z+1/2'
'-x, -y, -z'
'x, -y, z-1/2'
'-x+1/2, -y+1/2, -z'
'x+1/2, -y+1/2, z-1/2'

loop_
_atom_site_label
_atom_site_type_symbol
_atom_site_fract_x
_atom_site_fract_y
_atom_site_fract_z
_atom_site_U_iso_or_equiv
_atom_site_adp_type
_atom_site_occupancy
_atom_site_symmetry_multiplicity
_atom_site_calc_flag
_atom_site_refinement_flags
S1 S 0.18477(9) 0.02410(11) 0.55381(3) 0.0496(3) Uani 1 1 d .
P1 P 0.16925(9) 0.73590(11) 0.73410(3) 0.0421(3) Uani 1 1 d .
S2 S 0.28496(10) 0.34074(12) 0.55548(3) 0.0678(4) Uani 1 1 d .
C7 C 0.4079(3) 0.6571(4) 0.59726(12) 0.0527(11) Uani 1 1 d .
H7 H 0.3713 0.6144 0.5703 0.063 Uiso 1 1 calc R
C11 C 0.4631(3) 0.6424(4) 0.67664(12) 0.0518(10) Uani 1 1 d .
H11 H 0.4633 0.5883 0.7030 0.062 Uiso 1 1 calc R
C6 C 0.4079(3) 0.5788(4) 0.63698(12) 0.0403(9) Uani 1 1 d .
C9 C 0.5179(4) 0.8643(4) 0.63835(15) 0.0630(12) Uani 1 1 d .
H9 H 0.5544 0.9614 0.6388 0.076 Uiso 1 1 calc R
C10 C 0.5183(3) 0.7857(5) 0.67758(14) 0.0622(12) Uani 1 1 d .
H10 H 0.5554 0.8288 0.7045 0.075 Uiso 1 1 calc R
C8 C 0.4646(3) 0.8017(5) 0.59900(14) 0.0632(12) Uani 1 1 d .
H8 H 0.4659 0.8561 0.5728 0.076 Uiso 1 1 calc R
N2 N 0.2734(3) 0.1902(3) 0.63032(10) 0.0421(8) Uani 1 1 d D
N3 N 0.3516(3) 0.4319(4) 0.64053(10) 0.0457(8) Uani 1 1 d D
C5 C 0.3054(3) 0.3258(4) 0.60967(11) 0.0402(9) Uani 1 1 d .
C4 C 0.2207(3) 0.0614(4) 0.60925(10) 0.0378(9) Uani 1 1 d .
C2 C 0.1283(3) -0.1595(4) 0.56453(12) 0.0484(10) Uani 1 1 d .
C3 C 0.1402(3) -0.1802(4) 0.60797(12) 0.0505(10) Uani 1 1 d .
H3 H 0.1153 -0.2706 0.6204 0.061 Uiso 1 1 calc R
C1 C 0.0791(3) -0.2662(4) 0.52701(12) 0.0697(12) Uani 1 1 d .
H1A H 0.1411 -0.3073 0.5138 0.105 Uiso 1 1 calc R
H1B H 0.0258 -0.2087 0.5051 0.105 Uiso 1 1 calc R
H1C H 0.0386 -0.3512 0.5380 0.105 Uiso 1 1 calc R
N1 N 0.1926(3) -0.0573(3) 0.63319(10) 0.0454(8) Uani 1 1 d D
O3 O 0.14529(18) 0.7392(2) 0.78072(7) 0.0437(6) Uani 1 1 d .
O1 O 0.2125(2) 0.8876(3) 0.71893(7) 0.0697(9) Uani 1 1 d .
O4 O 0.0593(2) 0.6861(4) 0.70069(8) 0.0767(9) Uani 1 1 d .
H4A H 0.0010 0.7119 0.7103 0.115 Uiso 1 1 calc R
O2 O 0.2585(3) 0.6109(4) 0.72843(10) 0.0897(11) Uani 1 1 d D
H1 H 0.204(2) -0.060(3) 0.6628(6) 0.037(10) Uiso 1 1 d D
H2M H 0.294(2) 0.190(3) 0.6601(6) 0.046(11) Uiso 1 1 d D
H3M H 0.352(3) 0.405(3) 0.6678(7) 0.051(11) Uiso 1 1 d D
H2A H 0.270(4) 0.532(4) 0.7463(12) 0.118(19) Uiso 1 1 d D

loop_
_atom_site_aniso_label
_atom_site_aniso_U_11
_atom_site_aniso_U_22
_atom_site_aniso_U_33
_atom_site_aniso_U_23
_atom_site_aniso_U_13
_atom_site_aniso_U_12
S1 0.0699(8) 0.0555(6) 0.0229(6) 0.0014(4) 0.0070(5) -0.0026(6)
P1 0.0616(7) 0.0411(6) 0.0235(6) 0.0024(5) 0.0080(5) 0.0005(6)
S2 0.1106(10) 0.0674(8) 0.0249(6) 0.0054(5) 0.0112(6) -0.0256(7)
C7 0.067(3) 0.055(3) 0.036(3) 0.000(2) 0.010(2) -0.012(2)
C11 0.065(3) 0.056(3) 0.036(3) -0.003(2) 0.011(2) -0.007(2)
C6 0.044(3) 0.043(2) 0.035(2) 0.0007(19) 0.011(2) -0.001(2)
C9 0.079(3) 0.049(3) 0.064(3) -0.008(2) 0.024(3) -0.009(2)
C10 0.072(3) 0.067(3) 0.047(3) -0.017(2) 0.008(2) -0.014(3)
C8 0.086(3) 0.056(3) 0.051(3) 0.004(2) 0.021(3) -0.012(3)
N2 0.057(2) 0.049(2) 0.0192(19) 0.0025(16) 0.0052(18) -0.0094(17)
N3 0.064(2) 0.050(2) 0.023(2) 0.0029(17) 0.0080(18) -0.0101(17)
C5 0.047(2) 0.048(2) 0.026(2) 0.0022(18) 0.0075(19) -0.005(2)
C4 0.047(2) 0.044(2) 0.023(2) 0.0058(18) 0.0090(19) 0.001(2)
C2 0.061(3) 0.049(2) 0.035(2) -0.0003(19) 0.007(2) -0.003(2)
C3 0.068(3) 0.045(2) 0.037(3) -0.004(2) 0.007(2) -0.010(2)
C1 0.099(3) 0.062(3) 0.043(3) -0.014(2) 0.003(2) -0.005(3)
N1 0.066(2) 0.048(2) 0.023(2) 0.0050(17) 0.0107(19) -0.0045(17)
O3 0.0585(16) 0.0518(15) 0.0201(14) 0.0021(11) 0.0058(12) 0.0036(13)
O1 0.133(3) 0.0438(16) 0.0330(16) 0.0021(12) 0.0187(16) -0.0336(16)
O4 0.071(2) 0.125(2) 0.0355(17) -0.0329(16) 0.0125(16) -0.019(2)
O2 0.122(3) 0.085(2) 0.080(2) 0.0408(19) 0.064(2) 0.062(2)

loop_
_atom_type_symbol
_atom_type_description
_atom_type_scat_dispersion_real
_atom_type_scat_dispersion_imag
_atom_type_scat_source
C C 0.0033 0.0016 'International Tables Vol C Tables 4.2.6.8 and 6.1.1.4'
H H 0.0000 0.0000 'International Tables Vol C Tables 4.2.6.8 and 6.1.1.4'
N N 0.0061 0.0033 'International Tables Vol C Tables 4.2.6.8 and 6.1.1.4'
S S 0.1246 0.1234 'International Tables Vol C Tables 4.2.6.8 and 6.1.1.4'
P P 0.1023 0.0942 'International Tables Vol C Tables 4.2.6.8 and 6.1.1.4'
O O 0.0106 0.0060 'International Tables Vol C Tables 4.2.6.8 and 6.1.1.4'

loop_
_geom_angle_atom_site_label_1
_geom_angle_atom_site_label_2
_geom_angle_atom_site_label_3
_geom_angle
C4 S1 C2 90.64(18)
O1 P1 O3 114.35(13)
O1 P1 O2 106.94(17)
O3 P1 O2 111.96(15)
O1 P1 O4 108.65(17)
O3 P1 O4 110.74(14)
O2 P1 O4 103.56(19)
C6 C7 C8 118.0(4)
C6 C11 C10 120.5(3)
C11 C6 C7 120.5(3)
C11 C6 N3 115.2(3)
C7 C6 N3 124.3(3)
C8 C9 C10 120.7(4)
C9 C10 C11 119.2(4)
C9 C8 C7 121.1(4)
C4 N2 C5 125.9(3)
C5 N3 C6 131.7(3)
N3 C5 N2 110.1(3)
N3 C5 S2 128.5(3)
N2 C5 S2 121.4(3)
N1 C4 N2 119.3(3)
N1 C4 S1 111.6(3)
N2 C4 S1 129.0(3)
C3 C2 C1 130.2(3)
C3 C2 S1 109.6(3)
C1 C2 S1 120.2(3)
C2 C3 N1 114.5(3)
C4 N1 C3 113.6(3)

loop_
_geom_bond_atom_site_label_1
_geom_bond_atom_site_label_2
_geom_bond_distance
S1 C4 1.700(3)
S1 C2 1.752(3)
P1 O1 1.493(2)
P1 O3 1.505(2)
P1 O2 1.522(3)
P1 O4 1.544(2)
S2 C5 1.636(3)
C7 C6 1.387(4)
C7 C8 1.395(5)
C11 C6 1.375(4)
C11 C10 1.378(4)
C6 N3 1.427(4)
C9 C8 1.357(5)
C9 C10 1.374(5)
N2 C4 1.360(4)
N2 C5 1.401(4)
N3 C5 1.345(4)
C4 N1 1.326(4)
C2 C3 1.322(4)
C2 C1 1.493(4)
C3 N1 1.375(4)
